data_4346870
loop_
_publ_author_name
'Zheng, Chunyang'
'Xu, Juping'
'Yang, Zhixin'
'Tao, Jun'
'Li, Dongfeng'

_publ_section_title
;
 Factors Impacting Electron Transfer in Cyano-Bridged {Fe2Co2} Clusters.
;
_journal_issue 20
_journal_name_full 'Inorganic chemistry'
_journal_page_first 9687
_journal_page_last 9689
_journal_paper_doi 10.1021/acs.inorgchem.5b02272
_journal_volume 54
_journal_year 2015
_chemical_formula_sum 'C82 H72 B2 Co2 F12 Fe2 N26 O16 P2'
_chemical_formula_weight 2218.78
_space_group_IT_number 14
_space_group_name_Hall '-P 2yn'
_space_group_name_H-M_alt 'P 1 21/n 1'
_symmetry_cell_setting monoclinic
_symmetry_space_group_name_Hall '-P 2yn'
_symmetry_space_group_name_H-M 'P 1 21/n 1'
_atom_sites_solution_hydrogens geom
_atom_sites_solution_primary direct
_atom_sites_solution_secondary difmap
_audit_creation_method SHELXL-97
_cell_angle_alpha 90.00
_cell_angle_beta 104.711(2)
_cell_angle_gamma 90.00
_cell_formula_units_Z 2
_cell_length_a 14.9230(16)
_cell_length_b 13.0954(14)
_cell_length_c 23.839(3)
_cell_measurement_reflns_used 9968
_cell_measurement_temperature 100(2)
_cell_measurement_theta_max 31.66
_cell_measurement_theta_min 2.35
_cell_volume 4506.0(9)
_computing_cell_refinement 'Bruker SAINT'
_computing_data_collection 'Bruker APEX2'
_computing_data_reduction 'Bruker SAINT'
_computing_molecular_graphics 'Bruker SHELXTL'
_computing_publication_material 'Bruker SHELXTL'
_computing_structure_refinement 'SHELXL-97 (Sheldrick, 1997)'
_computing_structure_solution 'SHELXS-97 (Sheldrick, 1990)'
_diffrn_ambient_temperature 100(2)
_diffrn_measured_fraction_theta_full 0.989
_diffrn_measured_fraction_theta_max 0.989
_diffrn_measurement_device_type 'Bruker APEX-II CCD'
_diffrn_measurement_method '\f and \w scans'
_diffrn_radiation_monochromator graphite
_diffrn_radiation_source 'fine-focus sealed tube'
_diffrn_radiation_type MoK\a
_diffrn_radiation_wavelength 0.71073
_diffrn_reflns_av_R_equivalents 0.0348
_diffrn_reflns_av_sigmaI/netI 0.0415
_diffrn_reflns_limit_h_max 17
_diffrn_reflns_limit_h_min -17
_diffrn_reflns_limit_k_max 15
_diffrn_reflns_limit_k_min -15
_diffrn_reflns_limit_l_max 28
_diffrn_reflns_limit_l_min -18
_diffrn_reflns_number 23370
_diffrn_reflns_theta_full 25.50
_diffrn_reflns_theta_max 25.50
_diffrn_reflns_theta_min 1.46
_exptl_absorpt_coefficient_mu 0.820
_exptl_absorpt_correction_T_max 0.9225
_exptl_absorpt_correction_T_min 0.8532
_exptl_absorpt_correction_type multi-scan
_exptl_absorpt_process_details SADABS
_exptl_crystal_colour Green
_exptl_crystal_density_diffrn 1.635
_exptl_crystal_density_method 'not measured'
_exptl_crystal_description Block
_exptl_crystal_F_000 2256
_exptl_crystal_size_max 0.20
_exptl_crystal_size_mid 0.10
_exptl_crystal_size_min 0.10
_refine_diff_density_max 0.724
_refine_diff_density_min -0.512
_refine_diff_density_rms 0.115
_refine_ls_extinction_method none
_refine_ls_goodness_of_fit_ref 1.073
_refine_ls_hydrogen_treatment constr
_refine_ls_matrix_type full
_refine_ls_number_parameters 654
_refine_ls_number_reflns 8273
_refine_ls_number_restraints 0
_refine_ls_restrained_S_all 1.073
_refine_ls_R_factor_all 0.0605
_refine_ls_R_factor_gt 0.0457
_refine_ls_shift/su_max 0.028
_refine_ls_shift/su_mean 0.000
_refine_ls_structure_factor_coef Fsqd
_refine_ls_weighting_details 'calc w=1/[\s^2^(Fo^2^)+(0.0831P)^2^+6.9931P] where P=(Fo^2^+2Fc^2^)/3'
_refine_ls_weighting_scheme calc
_refine_ls_wR_factor_gt 0.1321
_refine_ls_wR_factor_ref 0.1480
_reflns_number_gt 6687
_reflns_number_total 8273
_reflns_threshold_expression >2sigma(I)
_cod_data_source_file ic5b02272_si_002.cif
_cod_data_source_block 1@100K
_cod_depositor_comments
;
The following automatic conversions were performed:

data item '_symmetry_cell_setting' value 'Monoclinic' was changed to
'monoclinic' in accordance with the
/home/saulius/struct/COD-crude-data/automatic-downloads/DataCite-retrospective/ACS/depositions/lib/dictionaries/cif_core.dic
dictionary named 'cif_core.dic' version 2.4.2 last updated on
2011-04-26.

Automatic conversion script
Id: cif_fix_values 6909 2019-04-08 15:41:33Z antanas 
;
_cod_original_cell_volume 4505.9(8)
_cod_original_sg_symbol_Hall -P2yn
_cod_original_sg_symbol_H-M P2(1)/n
_cod_database_code 4346870

loop_
_symmetry_equiv_pos_as_xyz
'x, y, z'
'-x+1/2, y+1/2, -z+1/2'
'-x, -y, -z'
'x-1/2, -y-1/2, z-1/2'

loop_
_atom_site_label
_atom_site_type_symbol
_atom_site_fract_x
_atom_site_fract_y
_atom_site_fract_z
_atom_site_U_iso_or_equiv
_atom_site_adp_type
_atom_site_occupancy
_atom_site_symmetry_multiplicity
_atom_site_calc_flag
_atom_site_refinement_flags
Fe1 Fe 0.37434(3) 1.03823(4) 0.88452(2) 0.01252(14) Uani 1 1 d .
Co1 Co 0.32209(3) 0.83659(3) 1.039587(19) 0.01397(14) Uani 1 1 d .
B1 B 0.2368(3) 1.2269(3) 0.86117(18) 0.0190(9) Uani 1 1 d .
N1 N 0.3548(2) 0.8737(2) 0.97017(12) 0.0147(6) Uani 1 1 d .
N2 N 0.5794(2) 1.0769(2) 0.91902(13) 0.0175(6) Uani 1 1 d .
N3 N 0.4012(2) 0.8767(3) 0.79703(14) 0.0261(7) Uani 1 1 d .
N4 N 0.2363(2) 1.0344(2) 0.85518(12) 0.0160(6) Uani 1 1 d .
N5 N 0.1857(2) 1.1221(2) 0.84767(13) 0.0190(6) Uani 1 1 d .
N6 N 0.3572(2) 1.1431(2) 0.94160(13) 0.0155(6) Uani 1 1 d .
N7 N 0.2944(2) 1.2204(2) 0.92532(13) 0.0177(6) Uani 1 1 d .
N8 N 0.3704(2) 1.1522(2) 0.82864(12) 0.0152(6) Uani 1 1 d .
N9 N 0.3067(2) 1.2286(2) 0.82343(12) 0.0170(6) Uani 1 1 d .
N10 N 0.4062(2) 0.7224(2) 1.05694(13) 0.0165(6) Uani 1 1 d .
N11 N 0.2980(2) 0.7988(2) 1.11360(13) 0.0192(6) Uani 1 1 d .
N12 N 0.2206(2) 0.7568(2) 0.99105(13) 0.0167(6) Uani 1 1 d .
N13 N 0.2311(2) 0.9442(2) 1.02273(13) 0.0162(6) Uani 1 1 d .
O1 O 0.6487(2) 0.4529(2) 1.08319(14) 0.0409(8) Uani 1 1 d .
O2 O 0.6187(3) 0.4650(3) 1.16977(14) 0.0498(10) Uani 1 1 d .
O3 O 0.3087(3) 0.6206(3) 1.30253(14) 0.0484(9) Uani 1 1 d .
O4 O 0.1734(2) 0.7054(3) 1.27608(13) 0.0438(9) Uani 1 1 d .
O5 O -0.0384(2) 0.6881(2) 0.81604(12) 0.0288(6) Uani 1 1 d .
O6 O 0.02624(19) 0.5339(2) 0.84219(12) 0.0254(6) Uani 1 1 d .
O7 O -0.0418(2) 1.1545(2) 0.92353(15) 0.0420(8) Uani 1 1 d .
O8 O 0.05551(19) 1.2641(2) 0.97927(13) 0.0309(7) Uani 1 1 d .
C1 C 0.3673(2) 0.9354(3) 0.93722(15) 0.0139(7) Uani 1 1 d .
C2 C 0.5013(2) 1.0560(2) 0.90831(14) 0.0128(7) Uani 1 1 d .
C3 C 0.3894(2) 0.9384(3) 0.82884(16) 0.0184(8) Uani 1 1 d .
C4 C 0.1770(3) 0.9588(3) 0.83756(16) 0.0208(8) Uani 1 1 d .
H4 H 0.1937 0.8887 0.8380 0.025 Uiso 1 1 calc R
C5 C 0.0867(3) 0.9955(3) 0.81824(16) 0.0257(9) Uani 1 1 d .
H5 H 0.0317 0.9572 0.8036 0.031 Uiso 1 1 calc R
C6 C 0.0950(3) 1.1002(3) 0.82510(16) 0.0238(8) Uani 1 1 d .
H6 H 0.0458 1.1483 0.8157 0.029 Uiso 1 1 calc R
C7 C 0.3961(3) 1.1557(3) 0.99847(15) 0.0177(7) Uani 1 1 d .
H7 H 0.4423 1.1125 1.0214 0.021 Uiso 1 1 calc R
C8 C 0.3588(3) 1.2412(3) 1.01887(16) 0.0207(8) Uani 1 1 d .
H8 H 0.3744 1.2674 1.0573 0.025 Uiso 1 1 calc R
C9 C 0.2943(3) 1.2798(3) 0.97147(15) 0.0201(8) Uani 1 1 d .
H9 H 0.2565 1.3381 0.9714 0.024 Uiso 1 1 calc R
C10 C 0.4187(2) 1.1701(3) 0.78980(15) 0.0164(7) Uani 1 1 d .
H10 H 0.4683 1.1289 0.7845 0.020 Uiso 1 1 calc R
C11 C 0.3865(3) 1.2574(3) 0.75811(16) 0.0200(8) Uani 1 1 d .
H11 H 0.4087 1.2867 0.7277 0.024 Uiso 1 1 calc R
C12 C 0.3153(3) 1.2925(3) 0.78020(15) 0.0196(8) Uani 1 1 d .
H12 H 0.2785 1.3514 0.7674 0.024 Uiso 1 1 calc R
C13 C 0.1683(3) 1.3221(3) 0.84999(17) 0.0264(9) Uani 1 1 d .
H13A H 0.2044 1.3855 0.8568 0.040 Uiso 1 1 calc R
H13B H 0.1278 1.3189 0.8765 0.040 Uiso 1 1 calc R
H13C H 0.1306 1.3206 0.8098 0.040 Uiso 1 1 calc R
C14 C 0.4562(2) 0.6865(3) 1.02250(16) 0.0195(8) Uani 1 1 d .
H14 H 0.4477 0.7144 0.9847 0.023 Uiso 1 1 calc R
C15 C 0.5208(3) 0.6090(3) 1.04047(16) 0.0202(8) Uani 1 1 d .
H15 H 0.5550 0.5832 1.0150 0.024 Uiso 1 1 calc R
C16 C 0.5347(3) 0.5702(3) 1.09571(17) 0.0252(9) Uani 1 1 d .
C17 C 0.4822(3) 0.6062(3) 1.13144(17) 0.0238(8) Uani 1 1 d .
H17 H 0.4904 0.5795 1.1695 0.029 Uiso 1 1 calc R
C18 C 0.4172(3) 0.6818(3) 1.11101(16) 0.0198(8) Uani 1 1 d .
C19 C 0.3534(3) 0.7240(3) 1.14249(16) 0.0216(8) Uani 1 1 d .
C20 C 0.3438(3) 0.6865(3) 1.19507(16) 0.0256(9) Uani 1 1 d .
H20 H 0.3834 0.6340 1.2148 0.031 Uiso 1 1 calc R
C21 C 0.2759(3) 0.7268(3) 1.21814(17) 0.0295(9) Uani 1 1 d .
C22 C 0.2226(3) 0.8070(4) 1.18992(18) 0.0326(10) Uani 1 1 d .
H22 H 0.1771 0.8378 1.2059 0.039 Uiso 1 1 calc R
C23 C 0.2368(3) 0.8418(3) 1.13794(18) 0.0286(9) Uani 1 1 d .
H23 H 0.2015 0.8982 1.1192 0.034 Uiso 1 1 calc R
C24 C 0.6065(3) 0.4891(3) 1.11458(18) 0.0305(9) Uani 1 1 d .
C25 C 0.6907(5) 0.3884(5) 1.1929(2) 0.0652(19) Uani 1 1 d .
H25A H 0.6746 0.3240 1.1719 0.098 Uiso 1 1 calc R
H25B H 0.6952 0.3774 1.2342 0.098 Uiso 1 1 calc R
H25C H 0.7504 0.4128 1.1881 0.098 Uiso 1 1 calc R
C26 C 0.2566(3) 0.6780(3) 1.27125(18) 0.0335(10) Uani 1 1 d .
C27 C 0.1420(4) 0.6612(5) 1.3239(2) 0.0547(16) Uani 1 1 d .
H27A H 0.0787 0.6841 1.3217 0.082 Uiso 1 1 calc R
H27B H 0.1831 0.6833 1.3609 0.082 Uiso 1 1 calc R
H27C H 0.1431 0.5865 1.3214 0.082 Uiso 1 1 calc R
C28 C 0.2230(3) 0.6578(3) 0.97739(16) 0.0199(8) Uani 1 1 d .
H28 H 0.2721 0.6164 0.9990 0.024 Uiso 1 1 calc R
C29 C 0.1564(3) 0.6139(3) 0.93285(16) 0.0202(8) Uani 1 1 d .
H29 H 0.1592 0.5432 0.9246 0.024 Uiso 1 1 calc R
C30 C 0.0860(3) 0.6735(3) 0.90054(16) 0.0196(8) Uani 1 1 d .
C31 C 0.0812(3) 0.7762(3) 0.91562(16) 0.0193(8) Uani 1 1 d .
H31 H 0.0319 0.8182 0.8950 0.023 Uiso 1 1 calc R
C32 C 0.1491(2) 0.8156(3) 0.96085(15) 0.0169(7) Uani 1 1 d .
C33 C 0.1537(2) 0.9215(3) 0.98046(15) 0.0171(7) Uani 1 1 d .
C34 C 0.0869(2) 0.9953(3) 0.95951(16) 0.0189(7) Uani 1 1 d .
H34 H 0.0334 0.9795 0.9295 0.023 Uiso 1 1 calc R
C35 C 0.0997(2) 1.0929(3) 0.98318(16) 0.0189(8) Uani 1 1 d .
C36 C 0.1770(3) 1.1139(3) 1.02750(17) 0.0212(8) Uani 1 1 d .
H36 H 0.1855 1.1793 1.0452 0.025 Uiso 1 1 calc R
C37 C 0.2414(3) 1.0377(3) 1.04536(16) 0.0207(8) Uani 1 1 d .
H37 H 0.2956 1.0525 1.0751 0.025 Uiso 1 1 calc R
C38 C 0.0163(3) 0.6339(3) 0.84781(16) 0.0214(8) Uani 1 1 d .
C39 C -0.0389(3) 0.4842(3) 0.79470(18) 0.0293(9) Uani 1 1 d .
H39A H -0.0869 0.5331 0.7758 0.044 Uiso 1 1 calc R
H39B H -0.0678 0.4265 0.8096 0.044 Uiso 1 1 calc R
H39C H -0.0063 0.4594 0.7665 0.044 Uiso 1 1 calc R
C40 C 0.0289(3) 1.1729(3) 0.95828(17) 0.0220(8) Uani 1 1 d .
C41 C -0.0069(3) 1.3479(3) 0.9573(2) 0.0323(10) Uani 1 1 d .
H41A H -0.0233 1.3470 0.9148 0.048 Uiso 1 1 calc R
H41B H 0.0236 1.4127 0.9712 0.048 Uiso 1 1 calc R
H41C H -0.0632 1.3408 0.9710 0.048 Uiso 1 1 calc R
P1 P 0.78344(8) 0.54938(8) 0.90203(5) 0.0281(3) Uani 1 1 d .
F1 F 0.8044(2) 0.55432(18) 0.97133(12) 0.0415(7) Uani 1 1 d .
F2 F 0.89197(18) 0.55018(19) 0.90777(12) 0.0379(6) Uani 1 1 d .
F3 F 0.7807(2) 0.67036(18) 0.89901(13) 0.0474(7) Uani 1 1 d .
F4 F 0.6759(2) 0.5466(2) 0.89796(18) 0.0690(10) Uani 1 1 d .
F5 F 0.7642(2) 0.5426(2) 0.83330(13) 0.0581(9) Uani 1 1 d .
F6 F 0.78617(18) 0.42685(18) 0.90619(11) 0.0383(6) Uani 1 1 d .

loop_
_atom_site_aniso_label
_atom_site_aniso_U_11
_atom_site_aniso_U_22
_atom_site_aniso_U_33
_atom_site_aniso_U_23
_atom_site_aniso_U_13
_atom_site_aniso_U_12
Fe1 0.0125(3) 0.0125(2) 0.0126(3) -0.00032(18) 0.00342(19) -0.00042(18)
Co1 0.0129(3) 0.0136(2) 0.0146(2) 0.00244(17) 0.00210(19) -0.00196(18)
B1 0.020(2) 0.020(2) 0.019(2) 0.0003(16) 0.0087(17) 0.0046(17)
N1 0.0126(15) 0.0137(14) 0.0153(14) 0.0005(12) -0.0011(12) -0.0001(11)
N2 0.0203(18) 0.0155(14) 0.0175(15) 0.0020(12) 0.0065(13) 0.0009(12)
N3 0.0286(19) 0.0273(17) 0.0239(17) -0.0103(14) 0.0095(15) -0.0007(14)
N4 0.0169(16) 0.0177(15) 0.0146(14) 0.0008(11) 0.0064(12) 0.0014(12)
N5 0.0157(16) 0.0254(16) 0.0163(15) 0.0011(12) 0.0045(12) 0.0028(13)
N6 0.0138(15) 0.0126(14) 0.0201(15) 0.0020(11) 0.0041(12) 0.0006(11)
N7 0.0201(16) 0.0147(14) 0.0200(16) 0.0018(12) 0.0081(13) 0.0031(12)
N8 0.0133(15) 0.0144(14) 0.0162(15) -0.0009(11) 0.0003(12) 0.0026(11)
N9 0.0180(16) 0.0178(15) 0.0155(15) 0.0010(12) 0.0050(12) 0.0041(12)
N10 0.0135(15) 0.0153(14) 0.0183(15) 0.0004(12) -0.0005(12) -0.0059(12)
N11 0.0135(15) 0.0225(16) 0.0195(16) 0.0027(12) 0.0004(12) -0.0045(12)
N12 0.0162(15) 0.0142(14) 0.0197(15) 0.0021(11) 0.0048(12) -0.0028(12)
N13 0.0141(15) 0.0161(14) 0.0190(15) -0.0001(12) 0.0052(12) -0.0029(12)
O1 0.048(2) 0.0391(18) 0.0334(17) 0.0031(14) 0.0062(15) 0.0208(16)
O2 0.066(2) 0.051(2) 0.0277(17) 0.0118(15) 0.0042(16) 0.0367(18)
O3 0.068(2) 0.0433(19) 0.0309(17) 0.0107(15) 0.0073(17) -0.0084(18)
O4 0.048(2) 0.065(2) 0.0221(15) -0.0016(15) 0.0168(15) -0.0236(18)
O5 0.0288(16) 0.0292(15) 0.0238(14) 0.0022(12) -0.0019(12) -0.0040(12)
O6 0.0230(15) 0.0275(14) 0.0256(14) -0.0106(11) 0.0059(12) -0.0038(11)
O7 0.0278(17) 0.0321(17) 0.055(2) -0.0039(15) -0.0092(16) 0.0084(14)
O8 0.0258(16) 0.0195(14) 0.0459(18) -0.0019(12) 0.0067(13) 0.0070(12)
C1 0.0076(16) 0.0154(16) 0.0170(17) -0.0074(14) -0.0002(13) 0.0009(13)
C2 0.0160(19) 0.0106(15) 0.0127(16) 0.0013(12) 0.0053(14) -0.0008(13)
C3 0.0106(17) 0.0220(18) 0.0203(18) 0.0050(15) -0.0003(14) -0.0014(14)
C4 0.021(2) 0.0242(19) 0.0179(18) -0.0027(15) 0.0057(15) -0.0046(15)
C5 0.018(2) 0.037(2) 0.0207(19) -0.0037(17) 0.0019(16) -0.0053(17)
C6 0.0150(19) 0.037(2) 0.0199(19) -0.0001(16) 0.0051(15) 0.0039(16)
C7 0.0211(19) 0.0185(17) 0.0142(17) -0.0008(13) 0.0059(15) -0.0036(14)
C8 0.026(2) 0.0234(19) 0.0152(18) -0.0033(14) 0.0098(15) -0.0046(16)
C9 0.027(2) 0.0179(17) 0.0187(18) -0.0009(14) 0.0109(16) 0.0019(15)
C10 0.0147(18) 0.0179(17) 0.0167(17) 0.0013(14) 0.0044(14) 0.0009(14)
C11 0.022(2) 0.0221(18) 0.0181(18) 0.0029(14) 0.0089(15) -0.0010(15)
C12 0.027(2) 0.0163(17) 0.0150(17) 0.0022(14) 0.0037(15) 0.0008(15)
C13 0.025(2) 0.028(2) 0.025(2) 0.0059(16) 0.0054(17) 0.0108(17)
C14 0.0189(19) 0.0175(17) 0.0197(18) 0.0012(14) 0.0007(15) -0.0049(14)
C15 0.0167(19) 0.0167(17) 0.0246(19) -0.0014(14) 0.0003(15) -0.0017(14)
C16 0.027(2) 0.0156(18) 0.028(2) -0.0019(15) -0.0024(17) -0.0017(16)
C17 0.030(2) 0.0171(18) 0.0206(19) 0.0021(15) -0.0008(16) -0.0018(16)
C18 0.0189(19) 0.0173(17) 0.0193(18) 0.0000(14) -0.0023(15) -0.0054(14)
C19 0.022(2) 0.0194(18) 0.0209(19) 0.0013(15) 0.0013(16) -0.0082(15)
C20 0.028(2) 0.025(2) 0.0177(19) 0.0034(15) -0.0048(16) -0.0062(16)
C21 0.029(2) 0.035(2) 0.023(2) -0.0003(17) 0.0028(17) -0.0151(18)
C22 0.024(2) 0.046(3) 0.030(2) 0.0033(19) 0.0106(18) -0.0026(19)
C23 0.020(2) 0.040(2) 0.027(2) 0.0078(18) 0.0079(17) 0.0030(18)
C24 0.036(2) 0.023(2) 0.030(2) -0.0020(17) 0.0034(19) 0.0058(18)
C25 0.094(5) 0.063(4) 0.031(3) 0.013(2) 0.002(3) 0.055(4)
C26 0.041(3) 0.033(2) 0.021(2) 0.0000(18) -0.001(2) -0.013(2)
C27 0.068(4) 0.076(4) 0.026(2) -0.004(2) 0.023(2) -0.039(3)
C28 0.0181(19) 0.0173(18) 0.0244(19) 0.0042(14) 0.0053(16) -0.0014(14)
C29 0.0208(19) 0.0169(17) 0.0237(19) -0.0001(14) 0.0073(16) -0.0029(15)
C30 0.0193(19) 0.0206(18) 0.0204(19) 0.0001(14) 0.0079(15) -0.0052(15)
C31 0.0161(18) 0.0210(18) 0.0215(18) 0.0043(14) 0.0061(15) 0.0000(14)
C32 0.0161(18) 0.0172(17) 0.0184(18) 0.0029(14) 0.0064(15) -0.0005(14)
C33 0.0160(18) 0.0191(17) 0.0167(17) 0.0031(14) 0.0052(14) 0.0003(14)
C34 0.0135(18) 0.0223(18) 0.0218(18) 0.0018(15) 0.0061(15) -0.0008(15)
C35 0.0181(19) 0.0186(17) 0.0238(19) 0.0039(14) 0.0124(16) 0.0001(15)
C36 0.019(2) 0.0187(18) 0.028(2) -0.0029(15) 0.0111(16) -0.0017(15)
C37 0.0182(19) 0.0223(19) 0.0212(19) -0.0033(15) 0.0041(15) -0.0051(15)
C38 0.022(2) 0.0235(19) 0.0204(19) -0.0022(15) 0.0092(16) -0.0059(16)
C39 0.025(2) 0.030(2) 0.031(2) -0.0118(17) 0.0028(18) -0.0053(17)
C40 0.019(2) 0.025(2) 0.025(2) 0.0019(15) 0.0101(17) 0.0005(16)
C41 0.027(2) 0.026(2) 0.044(3) 0.0021(18) 0.010(2) 0.0096(18)
P1 0.0276(6) 0.0185(5) 0.0397(6) -0.0046(4) 0.0114(5) 0.0007(4)
F1 0.0641(19) 0.0260(13) 0.0439(15) -0.0076(11) 0.0315(14) -0.0057(12)
F2 0.0355(15) 0.0373(14) 0.0474(16) 0.0010(12) 0.0225(12) -0.0011(11)
F3 0.0601(19) 0.0177(12) 0.0621(19) 0.0003(12) 0.0113(15) 0.0056(12)
F4 0.0283(16) 0.055(2) 0.124(3) -0.0180(19) 0.0204(18) 0.0001(14)
F5 0.078(2) 0.0469(17) 0.0389(16) -0.0031(13) -0.0053(15) 0.0091(16)
F6 0.0466(16) 0.0195(12) 0.0482(16) -0.0078(11) 0.0107(13) -0.0020(11)

loop_
_atom_type_symbol
_atom_type_description
_atom_type_scat_dispersion_real
_atom_type_scat_dispersion_imag
_atom_type_scat_source
C C 0.0033 0.0016 'International Tables Vol C Tables 4.2.6.8 and 6.1.1.4'
H H 0.0000 0.0000 'International Tables Vol C Tables 4.2.6.8 and 6.1.1.4'
B B 0.0013 0.0007 'International Tables Vol C Tables 4.2.6.8 and 6.1.1.4'
N N 0.0061 0.0033 'International Tables Vol C Tables 4.2.6.8 and 6.1.1.4'
O O 0.0106 0.0060 'International Tables Vol C Tables 4.2.6.8 and 6.1.1.4'
F F 0.0171 0.0103 'International Tables Vol C Tables 4.2.6.8 and 6.1.1.4'
P P 0.1023 0.0942 'International Tables Vol C Tables 4.2.6.8 and 6.1.1.4'
Fe Fe 0.3463 0.8444 'International Tables Vol C Tables 4.2.6.8 and 6.1.1.4'
Co Co 0.3494 0.9721 'International Tables Vol C Tables 4.2.6.8 and 6.1.1.4'

loop_
_geom_angle_atom_site_label_1
_geom_angle_atom_site_label_2
_geom_angle_atom_site_label_3
_geom_angle
_geom_angle_site_symmetry_1
_geom_angle_site_symmetry_3
C2 Fe1 C1 96.48(14) . .
C2 Fe1 C3 90.42(14) . .
C1 Fe1 C3 90.62(15) . .
C2 Fe1 N8 87.98(13) . .
C1 Fe1 N8 174.77(13) . .
C3 Fe1 N8 92.08(13) . .
C2 Fe1 N6 90.15(13) . .
C1 Fe1 N6 89.93(13) . .
C3 Fe1 N6 179.15(14) . .
N8 Fe1 N6 87.32(12) . .
C2 Fe1 N4 173.75(13) . .
C1 Fe1 N4 89.32(13) . .
C3 Fe1 N4 91.82(13) . .
N8 Fe1 N4 86.12(12) . .
N6 Fe1 N4 87.54(12) . .
N1 Co1 N2 87.93(12) . 3_677
N1 Co1 N13 87.40(12) . .
N2 Co1 N13 94.73(12) 3_677 .
N1 Co1 N10 95.04(12) . .
N2 Co1 N10 88.62(12) 3_677 .
N13 Co1 N10 175.93(12) . .
N1 Co1 N11 175.88(12) . .
N2 Co1 N11 88.72(12) 3_677 .
N13 Co1 N11 95.28(13) . .
N10 Co1 N11 82.47(13) . .
N1 Co1 N12 87.34(12) . .
N2 Co1 N12 174.60(12) 3_677 .
N13 Co1 N12 82.47(12) . .
N10 Co1 N12 94.37(12) . .
N11 Co1 N12 96.11(12) . .
N9 B1 N7 106.7(3) . .
N9 B1 N5 105.0(3) . .
N7 B1 N5 105.8(3) . .
N9 B1 C13 113.1(3) . .
N7 B1 C13 112.3(3) . .
N5 B1 C13 113.2(3) . .
C1 N1 Co1 151.2(3) . .
C2 N2 Co1 147.9(3) . 3_677
C4 N4 N5 106.6(3) . .
C4 N4 Fe1 132.5(3) . .
N5 N4 Fe1 120.8(2) . .
C6 N5 N4 109.8(3) . .
C6 N5 B1 130.8(3) . .
N4 N5 B1 119.3(3) . .
C7 N6 N7 106.6(3) . .
C7 N6 Fe1 132.5(2) . .
N7 N6 Fe1 120.9(2) . .
C9 N7 N6 109.8(3) . .
C9 N7 B1 131.0(3) . .
N6 N7 B1 119.2(3) . .
C10 N8 N9 107.1(3) . .
C10 N8 Fe1 132.0(2) . .
N9 N8 Fe1 120.8(2) . .
C12 N9 N8 108.9(3) . .
C12 N9 B1 131.3(3) . .
N8 N9 B1 119.7(3) . .
C14 N10 C18 119.6(3) . .
C14 N10 Co1 125.4(2) . .
C18 N10 Co1 114.8(2) . .
C23 N11 C19 119.0(3) . .
C23 N11 Co1 126.4(3) . .
C19 N11 Co1 114.5(2) . .
C28 N12 C32 118.9(3) . .
C28 N12 Co1 126.6(3) . .
C32 N12 Co1 113.2(2) . .
C37 N13 C33 119.4(3) . .
C37 N13 Co1 125.8(3) . .
C33 N13 Co1 114.6(2) . .
C24 O2 C25 116.1(4) . .
C26 O4 C27 117.1(4) . .
C38 O6 C39 116.9(3) . .
C40 O8 C41 116.5(3) . .
N1 C1 Fe1 173.9(3) . .
N2 C2 Fe1 172.1(3) . .
N3 C3 Fe1 177.3(3) . .
N4 C4 C5 111.0(3) . .
N4 C4 H4 124.5 . .
C5 C4 H4 124.5 . .
C6 C5 C4 104.6(3) . .
C6 C5 H5 127.7 . .
C4 C5 H5 127.7 . .
N5 C6 C5 107.9(3) . .
N5 C6 H6 126.0 . .
C5 C6 H6 126.0 . .
N6 C7 C8 110.0(3) . .
N6 C7 H7 125.0 . .
C8 C7 H7 125.0 . .
C9 C8 C7 105.4(3) . .
C9 C8 H8 127.3 . .
C7 C8 H8 127.3 . .
N7 C9 C8 108.2(3) . .
N7 C9 H9 125.9 . .
C8 C9 H9 125.9 . .
N8 C10 C11 110.6(3) . .
N8 C10 H10 124.7 . .
C11 C10 H10 124.7 . .
C12 C11 C10 105.1(3) . .
C12 C11 H11 127.4 . .
C10 C11 H11 127.4 . .
N9 C12 C11 108.3(3) . .
N9 C12 H12 125.8 . .
C11 C12 H12 125.8 . .
B1 C13 H13A 109.5 . .
B1 C13 H13B 109.5 . .
H13A C13 H13B 109.5 . .
B1 C13 H13C 109.5 . .
H13A C13 H13C 109.5 . .
H13B C13 H13C 109.5 . .
N10 C14 C15 121.5(3) . .
N10 C14 H14 119.3 . .
C15 C14 H14 119.3 . .
C16 C15 C14 119.2(4) . .
C16 C15 H15 120.4 . .
C14 C15 H15 120.4 . .
C15 C16 C17 119.6(4) . .
C15 C16 C24 118.2(4) . .
C17 C16 C24 122.2(4) . .
C16 C17 C18 118.9(4) . .
C16 C17 H17 120.5 . .
C18 C17 H17 120.5 . .
N10 C18 C17 121.1(3) . .
N10 C18 C19 113.6(3) . .
C17 C18 C19 125.3(3) . .
N11 C19 C20 121.8(4) . .
N11 C19 C18 113.9(3) . .
C20 C19 C18 124.1(4) . .
C21 C20 C19 118.8(4) . .
C21 C20 H20 120.6 . .
C19 C20 H20 120.6 . .
C20 C21 C22 119.1(4) . .
C20 C21 C26 119.3(4) . .
C22 C21 C26 121.4(4) . .
C21 C22 C23 119.0(4) . .
C21 C22 H22 120.5 . .
C23 C22 H22 120.5 . .
N11 C23 C22 122.0(4) . .
N11 C23 H23 119.0 . .
C22 C23 H23 119.0 . .
O1 C24 O2 124.7(4) . .
O1 C24 C16 123.1(4) . .
O2 C24 C16 112.1(4) . .
O2 C25 H25A 109.5 . .
O2 C25 H25B 109.5 . .
H25A C25 H25B 109.5 . .
O2 C25 H25C 109.5 . .
H25A C25 H25C 109.5 . .
H25B C25 H25C 109.5 . .
O3 C26 O4 126.2(4) . .
O3 C26 C21 123.8(4) . .
O4 C26 C21 109.9(4) . .
O4 C27 H27A 109.5 . .
O4 C27 H27B 109.5 . .
H27A C27 H27B 109.5 . .
O4 C27 H27C 109.5 . .
H27A C27 H27C 109.5 . .
H27B C27 H27C 109.5 . .
N12 C28 C29 122.0(3) . .
N12 C28 H28 119.0 . .
C29 C28 H28 119.0 . .
C30 C29 C28 119.5(3) . .
C30 C29 H29 120.3 . .
C28 C29 H29 120.3 . .
C29 C30 C31 118.9(3) . .
C29 C30 C38 122.6(3) . .
C31 C30 C38 118.5(3) . .
C32 C31 C30 119.0(3) . .
C32 C31 H31 120.5 . .
C30 C31 H31 120.5 . .
N12 C32 C31 121.5(3) . .
N12 C32 C33 113.6(3) . .
C31 C32 C33 124.8(3) . .
N13 C33 C34 120.8(3) . .
N13 C33 C32 114.0(3) . .
C34 C33 C32 125.2(3) . .
C33 C34 C35 118.8(3) . .
C33 C34 H34 120.6 . .
C35 C34 H34 120.6 . .
C36 C35 C34 119.7(3) . .
C36 C35 C40 122.2(3) . .
C34 C35 C40 118.1(3) . .
C37 C36 C35 118.4(3) . .
C37 C36 H36 120.8 . .
C35 C36 H36 120.8 . .
N13 C37 C36 122.8(3) . .
N13 C37 H37 118.6 . .
C36 C37 H37 118.6 . .
O5 C38 O6 126.7(4) . .
O5 C38 C30 122.6(3) . .
O6 C38 C30 110.7(3) . .
O6 C39 H39A 109.5 . .
O6 C39 H39B 109.5 . .
H39A C39 H39B 109.5 . .
O6 C39 H39C 109.5 . .
H39A C39 H39C 109.5 . .
H39B C39 H39C 109.5 . .
O7 C40 O8 125.3(4) . .
O7 C40 C35 123.1(4) . .
O8 C40 C35 111.6(3) . .
O8 C41 H41A 109.5 . .
O8 C41 H41B 109.5 . .
H41A C41 H41B 109.5 . .
O8 C41 H41C 109.5 . .
H41A C41 H41C 109.5 . .
H41B C41 H41C 109.5 . .
F4 P1 F3 90.34(17) . .
F4 P1 F2 178.3(2) . .
F3 P1 F2 90.65(15) . .
F4 P1 F5 91.2(2) . .
F3 P1 F5 90.77(16) . .
F2 P1 F5 90.15(17) . .
F4 P1 F1 89.62(19) . .
F3 P1 F1 90.14(15) . .
F2 P1 F1 89.04(15) . .
F5 P1 F1 178.78(17) . .
F4 P1 F6 89.45(16) . .
F3 P1 F6 179.05(17) . .
F2 P1 F6 89.54(14) . .
F5 P1 F6 90.15(15) . .
F1 P1 F6 88.94(14) . .

loop_
_geom_bond_atom_site_label_1
_geom_bond_atom_site_label_2
_geom_bond_distance
_geom_bond_site_symmetry_2
Fe1 C2 1.849(4) .
Fe1 C1 1.862(4) .
Fe1 C3 1.916(4) .
Fe1 N8 1.991(3) .
Fe1 N6 1.995(3) .
Fe1 N4 2.001(3) .
Co1 N1 1.904(3) .
Co1 N2 1.919(3) 3_677
Co1 N13 1.927(3) .
Co1 N10 1.929(3) .
Co1 N11 1.952(3) .
Co1 N12 1.959(3) .
B1 N9 1.541(5) .
B1 N7 1.555(5) .
B1 N5 1.564(5) .
B1 C13 1.590(5) .
N1 C1 1.174(5) .
N2 C2 1.161(5) .
N2 Co1 1.919(3) 3_677
N3 C3 1.152(5) .
N4 C4 1.323(5) .
N4 N5 1.361(4) .
N5 C6 1.354(5) .
N6 C7 1.343(5) .
N6 N7 1.367(4) .
N7 C9 1.348(5) .
N8 C10 1.330(4) .
N8 N9 1.365(4) .
N9 C12 1.359(5) .
N10 C14 1.328(5) .
N10 C18 1.365(5) .
N11 C23 1.326(5) .
N11 C19 1.353(5) .
N12 C28 1.339(5) .
N12 C32 1.364(5) .
N13 C37 1.331(5) .
N13 C33 1.359(5) .
O1 C24 1.192(5) .
O2 C24 1.320(5) .
O2 C25 1.471(5) .
O3 C26 1.196(6) .
O4 C26 1.325(6) .
O4 C27 1.458(5) .
O5 C38 1.197(5) .
O6 C38 1.328(5) .
O6 C39 1.446(5) .
O7 C40 1.189(5) .
O8 C40 1.317(5) .
O8 C41 1.449(5) .
C4 C5 1.395(6) .
C4 H4 0.9500 .
C5 C6 1.383(6) .
C5 H5 0.9500 .
C6 H6 0.9500 .
C7 C8 1.392(5) .
C7 H7 0.9500 .
C8 C9 1.380(5) .
C8 H8 0.9500 .
C9 H9 0.9500 .
C10 C11 1.387(5) .
C10 H10 0.9500 .
C11 C12 1.379(5) .
C11 H11 0.9500 .
C12 H12 0.9500 .
C13 H13A 0.9800 .
C13 H13B 0.9800 .
C13 H13C 0.9800 .
C14 C15 1.390(5) .
C14 H14 0.9500 .
C15 C16 1.377(5) .
C15 H15 0.9500 .
C16 C17 1.378(6) .
C16 C24 1.495(6) .
C17 C18 1.385(5) .
C17 H17 0.9500 .
C18 C19 1.462(5) .
C19 C20 1.387(5) .
C20 C21 1.375(6) .
C20 H20 0.9500 .
C21 C22 1.384(6) .
C21 C26 1.510(6) .
C22 C23 1.386(6) .
C22 H22 0.9500 .
C23 H23 0.9500 .
C25 H25A 0.9800 .
C25 H25B 0.9800 .
C25 H25C 0.9800 .
C27 H27A 0.9800 .
C27 H27B 0.9800 .
C27 H27C 0.9800 .
C28 C29 1.382(5) .
C28 H28 0.9500 .
C29 C30 1.377(5) .
C29 H29 0.9500 .
C30 C31 1.398(5) .
C30 C38 1.505(5) .
C31 C32 1.378(5) .
C31 H31 0.9500 .
C32 C33 1.460(5) .
C33 C34 1.387(5) .
C34 C35 1.390(5) .
C34 H34 0.9500 .
C35 C36 1.379(5) .
C35 C40 1.499(5) .
C36 C37 1.376(5) .
C36 H36 0.9500 .
C37 H37 0.9500 .
C39 H39A 0.9800 .
C39 H39B 0.9800 .
C39 H39C 0.9800 .
C41 H41A 0.9800 .
C41 H41B 0.9800 .
C41 H41C 0.9800 .
P1 F4 1.584(3) .
P1 F3 1.586(3) .
P1 F2 1.590(3) .
P1 F5 1.592(3) .
P1 F1 1.603(3) .
P1 F6 1.608(2) .
